data_7120784
loop_
_publ_author_name
'Yu, Qihui'
'Yan, zhicheng'
'Bao, junjie'
'Wang, Jian-Rong'
'Mei, Xuefeng'

_publ_section_title
;
 Taming photo-induced oxidation degradation of dihydropyridine drugs
 through cocrystallization
;
_journal_name_full 'Chem. Commun.'
_journal_paper_doi 10.1039/C7CC06992H
_journal_year 2017
_chemical_formula_moiety 'C6 H6 N2 O, C17 H18 N2 O6'
_chemical_formula_sum 'C23 H24 N4 O7'
_chemical_formula_weight 468.46
_chemical_name_systematic
;
 ? 
;
_space_group_crystal_system orthorhombic
_space_group_IT_number 19
_space_group_name_Hall 'P 2ac 2ab'
_space_group_name_H-M_alt 'P 21 21 21'
_symmetry_space_group_name_Hall 'P 2ac 2ab'
_symmetry_space_group_name_H-M 'P 21 21 21'
_atom_sites_solution_hydrogens mixed
_atom_sites_solution_primary direct
_audit_creation_date 2017-09-06
_audit_creation_method
;
Olex2 1.2-beta
(compiled 2017.07.04 svn.r3439 for OlexSys, GUI svn.r5361)
;
_audit_update_record
;
2017-09-06 deposited with the CCDC.
2017-10-16 downloaded from the CCDC.
;
_cell_angle_alpha 90
_cell_angle_beta 90
_cell_angle_gamma 90
_cell_formula_units_Z 4
_cell_length_a 7.8608(9)
_cell_length_b 12.3313(14)
_cell_length_c 22.699(3)
_cell_measurement_reflns_used 5093
_cell_measurement_temperature 170
_cell_measurement_theta_max 26.110
_cell_measurement_theta_min 2.742
_cell_volume 2200.3(5)
_computing_cell_refinement 'SAINT v7.68A (Bruker, 2009)'
_computing_data_reduction 'SAINT v7.68A (Bruker, 2009)'
_computing_molecular_graphics 'Olex2 (Dolomanov et al., 2009)'
_computing_publication_material 'Olex2 (Dolomanov et al., 2009)'
_computing_structure_refinement 'ShelXL (Sheldrick, 2015)'
_computing_structure_solution 'SIR2004 (Burla et al., 2007)'
_diffrn_ambient_temperature 170
_diffrn_measured_fraction_theta_full 0.996
_diffrn_measured_fraction_theta_max 0.990
_diffrn_measurement_device_type 'Bruker APEX-II CCD'
_diffrn_measurement_method '\f and \w scans'
_diffrn_radiation_monochromator graphite
_diffrn_radiation_type MoK\a
_diffrn_radiation_wavelength 0.71073
_diffrn_reflns_av_R_equivalents 0.0435
_diffrn_reflns_av_unetI/netI 0.0445
_diffrn_reflns_Laue_measured_fraction_full 0.996
_diffrn_reflns_Laue_measured_fraction_max 0.990
_diffrn_reflns_limit_h_max 10
_diffrn_reflns_limit_h_min -10
_diffrn_reflns_limit_k_max 14
_diffrn_reflns_limit_k_min -16
_diffrn_reflns_limit_l_max 29
_diffrn_reflns_limit_l_min -29
_diffrn_reflns_number 18657
_diffrn_reflns_point_group_measured_fraction_full 0.997
_diffrn_reflns_point_group_measured_fraction_max 0.991
_diffrn_reflns_theta_full 25.242
_diffrn_reflns_theta_max 27.875
_diffrn_reflns_theta_min 1.794
_diffrn_standards_number 0
_exptl_absorpt_coefficient_mu 0.106
_exptl_absorpt_correction_T_max 0.7456
_exptl_absorpt_correction_T_min 0.5973
_exptl_absorpt_correction_type multi-scan
_exptl_absorpt_process_details
'SADABS-2008/1 (Bruker,2008) was used for absorption correction. wR2(int) was 0.0894 before and 0.0589 after correction. The Ratio of minimum to maximum transmission is 0.8011. The \l/2 correction factor is 0.0015.'
_exptl_crystal_colour yellow
_exptl_crystal_colour_primary yellow
_exptl_crystal_density_diffrn 1.414
_exptl_crystal_density_method 'not measured'
_exptl_crystal_description block
_exptl_crystal_F_000 984
_exptl_crystal_size_max 0.25
_exptl_crystal_size_mid 0.15
_exptl_crystal_size_min 0.12
_refine_diff_density_max 0.251
_refine_diff_density_min -0.239
_refine_diff_density_rms 0.062
_refine_ls_abs_structure_details
;
 Refined as an inversion twin.
;
_refine_ls_abs_structure_Flack -0.2(12)
_refine_ls_extinction_method none
_refine_ls_goodness_of_fit_ref 1.011
_refine_ls_hydrogen_treatment mixed
_refine_ls_matrix_type full
_refine_ls_number_parameters 344
_refine_ls_number_reflns 5183
_refine_ls_number_restraints 4
_refine_ls_restrained_S_all 1.012
_refine_ls_R_factor_all 0.0518
_refine_ls_R_factor_gt 0.0399
_refine_ls_shift/su_max 0.000
_refine_ls_shift/su_mean 0.000
_refine_ls_structure_factor_coef Fsqd
_refine_ls_weighting_details 'w=1/[\s^2^(Fo^2^)+(0.0616P)^2^] where P=(Fo^2^+2Fc^2^)/3'
_refine_ls_weighting_scheme calc
_refine_ls_wR_factor_gt 0.0962
_refine_ls_wR_factor_ref 0.1026
_reflns_Friedel_coverage 0.758
_reflns_Friedel_fraction_full 0.999
_reflns_Friedel_fraction_max 0.992
_reflns_number_gt 4395
_reflns_number_total 5183
_reflns_threshold_expression 'I > 2\s(I)'
_cod_data_source_file c7cc06992h2.cif
_cod_data_source_block mo_2016560_0m
_cod_original_cell_volume 2200.3(4)
_cod_database_code 7120784
_shelx_shelxl_version_number 2014/7
_shelx_space_group_comment
;
The symmetry employed for this shelxl refinement is uniquely defined
by the following loop, which should always be used as a source of
symmetry information in preference to the above space-group names.
They are only intended as comments.
;
_olex2_refinement_description
;
1. Twinned data refinement
 Scales: 1.2(12)
 -0.2(12)
2. Fixed Uiso
 At 1.2 times of:
  All C(H) groups, H1 of N1
 At 1.5 times of:
  All C(H,H) groups, H3A of N3, All C(H,H,H) groups
3. Restrained distances
 C6-H6A
 0.85 with sigma of 0.01
 C6-H6B
 0.85 with sigma of 0.01
 H6A-H6B
 1.388291 with sigma of 0.03
 C7-C5 \\sim C6-C1
 with sigma of 0.02
4.a Aromatic/amide H refined with riding coordinates:
 C9(H9), N1(H1), C20(H20), C21(H21), C12(H12)
4.b Idealised Me refined as rotating group:
 C7(H7A,H7B,H7C), C15(H15A,H15B,H15C), C17(H17A,H17B,H17C)
;
_olex2_submission_special_instructions 'No special instructions were received'

loop_
_space_group_symop_operation_xyz
'x, y, z'
'x+1/2, -y+1/2, -z'
'-x, y+1/2, -z+1/2'
'-x+1/2, -y, z+1/2'

loop_
_atom_site_label
_atom_site_type_symbol
_atom_site_fract_x
_atom_site_fract_y
_atom_site_fract_z
_atom_site_U_iso_or_equiv
_atom_site_adp_type
_atom_site_occupancy
_atom_site_site_symmetry_order
_atom_site_calc_flag
_atom_site_refinement_flags_posn
N3 N 0.4803(3) 0.93950(19) 0.52384(10) 0.0252(5) Uani 1 1 d .
H3A H 0.361(4) 0.935(3) 0.5174(14) 0.038 Uiso 1 1 d R
N4 N 1.1162(2) 0.91606(17) 0.50668(9) 0.0248(5) Uani 1 1 d .
O7 O 0.5167(2) 0.86883(16) 0.43315(8) 0.0289(4) Uani 1 1 d .
C9 C 0.4145(3) 0.8409(2) 0.17944(12) 0.0246(5) Uani 1 1 d .
H9 H 0.4126 0.8771 0.2164 0.030 Uiso 1 1 calc R
O3 O 0.8473(2) 0.61345(15) 0.16789(8) 0.0321(4) Uani 1 1 d .
O4 O 0.7803(3) 0.53072(16) 0.25204(9) 0.0399(5) Uani 1 1 d .
O1 O 0.8398(2) 0.77726(16) 0.07085(8) 0.0324(4) Uani 1 1 d .
O2 O 0.7099(3) 0.63004(18) 0.04501(9) 0.0444(5) Uani 1 1 d .
N1 N 0.6254(3) 0.84165(17) 0.31344(9) 0.0251(4) Uani 1 1 d .
H1 H 0.5655 0.8499 0.3459 0.030 Uiso 1 1 calc R
O5 O 0.8708(3) 0.99913(15) 0.14403(8) 0.0329(4) Uani 1 1 d .
O6 O 0.7890(3) 1.11100(15) 0.21618(9) 0.0353(5) Uani 1 1 d .
C18 C 0.5764(3) 0.90576(19) 0.47951(11) 0.0206(5) Uani 1 1 d .
C23 C 0.8395(3) 0.9894(2) 0.52498(12) 0.0256(5) Uani 1 1 d .
H23 H 0.767(4) 1.042(2) 0.5473(13) 0.031 Uiso 1 1 d R
C22 C 1.0139(3) 0.9880(2) 0.53237(12) 0.0272(5) Uani 1 1 d .
H22 H 1.073(4) 1.041(2) 0.5555(14) 0.033 Uiso 1 1 d R
C11 C 0.2601(4) 0.7702(2) 0.09646(12) 0.0338(6) Uani 1 1 d .
H11 H 0.152(4) 0.764(2) 0.0756(15) 0.041 Uiso 1 1 d R
C10 C 0.2626(3) 0.8258(2) 0.14943(12) 0.0309(6) Uani 1 1 d .
H10 H 0.157(4) 0.852(2) 0.1664(13) 0.037 Uiso 1 1 d R
C3 C 0.7307(3) 0.81376(19) 0.19611(10) 0.0198(5) Uani 1 1 d .
N2 N 0.7152(3) 0.71659(18) 0.07124(9) 0.0279(5) Uani 1 1 d .
C5 C 0.6746(3) 0.9335(2) 0.28289(11) 0.0231(5) Uani 1 1 d D
C1 C 0.6655(3) 0.7379(2) 0.29567(11) 0.0227(5) Uani 1 1 d D
C6 C 0.6342(4) 0.6537(2) 0.34192(12) 0.0293(6) Uani 1 1 d D
H6A H 0.729(3) 0.622(2) 0.3529(13) 0.044 Uiso 1 1 d DR
H6B H 0.568(3) 0.6016(19) 0.3298(14) 0.044 Uiso 1 1 d DR
C7 C 0.6505(4) 1.0359(2) 0.31801(12) 0.0330(6) Uani 1 1 d D
H7A H 0.5972 1.0184 0.3559 0.049 Uiso 1 1 calc GR
H7B H 0.5772 1.0860 0.2961 0.049 Uiso 1 1 calc GR
H7C H 0.7612 1.0701 0.3250 0.049 Uiso 1 1 calc GR
C19 C 0.7650(3) 0.91240(19) 0.48820(10) 0.0203(5) Uani 1 1 d .
C20 C 0.8713(3) 0.8388(2) 0.46017(11) 0.0238(5) Uani 1 1 d .
H20 H 0.8257 0.7859 0.4342 0.029 Uiso 1 1 calc R
C21 C 1.0444(3) 0.8436(2) 0.47068(11) 0.0249(5) Uani 1 1 d .
H21 H 1.1160 0.7928 0.4513 0.030 Uiso 1 1 calc R
C8 C 0.5702(3) 0.80467(18) 0.15728(10) 0.0203(5) Uani 1 1 d .
C2 C 0.7290(3) 0.72151(19) 0.24077(10) 0.0200(5) Uani 1 1 d .
C14 C 0.7855(3) 0.6130(2) 0.22294(11) 0.0243(5) Uani 1 1 d .
C15 C 0.8972(4) 0.5088(2) 0.14456(14) 0.0396(7) Uani 1 1 d .
H15A H 0.9718 0.4721 0.1729 0.059 Uiso 1 1 calc GR
H15B H 0.9581 0.5190 0.1073 0.059 Uiso 1 1 calc GR
H15C H 0.7956 0.4645 0.1378 0.059 Uiso 1 1 calc GR
C12 C 0.4100(3) 0.7325(2) 0.07324(12) 0.0295(6) Uani 1 1 d .
H12 H 0.4103 0.6934 0.0372 0.035 Uiso 1 1 calc R
C13 C 0.5620(3) 0.7520(2) 0.10302(11) 0.0231(5) Uani 1 1 d .
C4 C 0.7368(3) 0.92285(19) 0.22762(10) 0.0204(5) Uani 1 1 d .
C16 C 0.8056(3) 1.0120(2) 0.19204(11) 0.0231(5) Uani 1 1 d .
C17 C 0.8452(4) 1.2011(2) 0.18109(15) 0.0418(7) Uani 1 1 d .
H17A H 0.9644 1.1905 0.1699 0.063 Uiso 1 1 calc GR
H17B H 0.8343 1.2682 0.2039 0.063 Uiso 1 1 calc GR
H17C H 0.7751 1.2062 0.1455 0.063 Uiso 1 1 calc GR
H6C H 0.575(4) 0.695(3) 0.3750(15) 0.044(9) Uiso 1 1 d .
H3B H 0.534(4) 0.960(3) 0.5558(17) 0.048(10) Uiso 1 1 d .
H3 H 0.840(4) 0.805(2) 0.1696(12) 0.028(7) Uiso 1 1 d .

loop_
_atom_site_aniso_label
_atom_site_aniso_U_11
_atom_site_aniso_U_22
_atom_site_aniso_U_33
_atom_site_aniso_U_23
_atom_site_aniso_U_13
_atom_site_aniso_U_12
N3 0.0193(10) 0.0343(12) 0.0219(11) -0.0054(10) 0.0002(8) 0.0012(9)
N4 0.0209(10) 0.0257(11) 0.0277(11) 0.0032(9) 0.0004(8) -0.0023(8)
O7 0.0253(8) 0.0390(11) 0.0225(9) -0.0055(8) -0.0008(7) -0.0003(7)
C9 0.0239(11) 0.0221(12) 0.0277(12) 0.0013(11) 0.0008(10) -0.0005(10)
O3 0.0493(11) 0.0230(9) 0.0240(9) -0.0023(8) 0.0036(8) 0.0104(8)
O4 0.0543(12) 0.0236(10) 0.0418(12) 0.0087(9) 0.0128(10) 0.0067(9)
O1 0.0328(9) 0.0384(11) 0.0260(9) 0.0033(9) 0.0055(7) 0.0035(8)
O2 0.0610(13) 0.0374(12) 0.0347(11) -0.0167(10) -0.0020(10) 0.0118(10)
N1 0.0334(11) 0.0231(10) 0.0186(9) -0.0009(9) 0.0050(8) -0.0008(9)
O5 0.0431(11) 0.0306(10) 0.0250(9) 0.0031(8) 0.0050(8) -0.0083(8)
O6 0.0487(11) 0.0185(9) 0.0388(11) 0.0027(8) 0.0129(9) -0.0045(8)
C18 0.0199(10) 0.0209(12) 0.0210(11) 0.0001(10) -0.0009(9) 0.0011(9)
C23 0.0230(11) 0.0221(12) 0.0315(13) -0.0035(11) 0.0027(10) -0.0013(10)
C22 0.0252(12) 0.0260(13) 0.0304(13) -0.0038(11) 0.0000(10) -0.0043(10)
C11 0.0316(14) 0.0364(16) 0.0336(14) 0.0107(13) -0.0096(12) -0.0076(12)
C10 0.0242(12) 0.0307(14) 0.0378(15) 0.0076(13) 0.0003(12) 0.0002(11)
C3 0.0223(11) 0.0182(11) 0.0188(11) 0.0000(9) 0.0001(9) 0.0001(9)
N2 0.0357(12) 0.0292(12) 0.0188(10) -0.0010(10) -0.0026(9) 0.0061(10)
C5 0.0252(11) 0.0207(12) 0.0234(11) -0.0009(10) -0.0026(9) -0.0001(9)
C1 0.0249(11) 0.0209(12) 0.0222(11) -0.0005(10) -0.0033(10) -0.0025(10)
C6 0.0356(14) 0.0275(13) 0.0249(13) 0.0042(12) 0.0024(11) -0.0069(11)
C7 0.0465(16) 0.0249(14) 0.0275(13) -0.0036(12) 0.0037(12) 0.0014(12)
C19 0.0196(10) 0.0202(12) 0.0210(11) 0.0011(10) 0.0025(9) -0.0017(9)
C20 0.0244(11) 0.0224(12) 0.0245(12) -0.0029(10) 0.0011(10) -0.0007(10)
C21 0.0229(11) 0.0221(12) 0.0297(13) -0.0012(11) 0.0030(10) 0.0024(10)
C8 0.0229(11) 0.0160(11) 0.0220(12) 0.0022(9) -0.0010(9) 0.0002(9)
C2 0.0201(10) 0.0199(11) 0.0199(11) 0.0008(10) -0.0012(9) -0.0032(9)
C14 0.0241(12) 0.0229(12) 0.0259(12) 0.0016(11) -0.0018(10) 0.0016(10)
C15 0.0557(19) 0.0273(14) 0.0358(15) -0.0066(13) 0.0022(14) 0.0166(13)
C12 0.0371(14) 0.0262(13) 0.0252(13) 0.0036(11) -0.0093(11) -0.0047(11)
C13 0.0291(12) 0.0193(12) 0.0208(11) 0.0008(10) -0.0021(10) 0.0007(10)
C4 0.0210(11) 0.0185(11) 0.0216(11) 0.0005(10) -0.0021(9) -0.0022(9)
C16 0.0216(11) 0.0228(12) 0.0248(12) -0.0001(10) -0.0029(9) -0.0009(9)
C17 0.0492(18) 0.0234(14) 0.0530(19) 0.0085(14) 0.0089(15) -0.0085(12)

loop_
_atom_type_symbol
_atom_type_description
_atom_type_scat_dispersion_real
_atom_type_scat_dispersion_imag
_atom_type_scat_source
C C 0.0033 0.0016 'International Tables Vol C Tables 4.2.6.8 and 6.1.1.4'
H H 0.0000 0.0000 'International Tables Vol C Tables 4.2.6.8 and 6.1.1.4'
N N 0.0061 0.0033 'International Tables Vol C Tables 4.2.6.8 and 6.1.1.4'
O O 0.0106 0.0060 'International Tables Vol C Tables 4.2.6.8 and 6.1.1.4'

loop_
_geom_angle_atom_site_label_1
_geom_angle_atom_site_label_2
_geom_angle_atom_site_label_3
_geom_angle
H3A N3 H3B 128(3)
C18 N3 H3A 115(2)
C18 N3 H3B 116(2)
C22 N4 C21 117.3(2)
C10 C9 H9 118.8
C10 C9 C8 122.3(2)
C8 C9 H9 118.8
C14 O3 C15 115.8(2)
C5 N1 H1 118.3
C1 N1 H1 118.3
C1 N1 C5 123.3(2)
C16 O6 C17 116.5(2)
N3 C18 C19 116.6(2)
O7 C18 N3 123.0(2)
O7 C18 C19 120.5(2)
C22 C23 H23 120.7(17)
C22 C23 C19 118.8(2)
C19 C23 H23 120.5(17)
N4 C22 C23 123.7(3)
N4 C22 H22 113.8(18)
C23 C22 H22 122.5(18)
C10 C11 H11 118.3(19)
C12 C11 H11 122.3(19)
C12 C11 C10 119.3(2)
C9 C10 H10 120.0(18)
C11 C10 C9 120.4(2)
C11 C10 H10 119.6(18)
C8 C3 H3 109.4(15)
C2 C3 C8 108.59(19)
C2 C3 C4 110.29(18)
C2 C3 H3 108.0(15)
C4 C3 C8 110.97(18)
C4 C3 H3 109.5(16)
O1 N2 C13 118.3(2)
O2 N2 O1 123.6(2)
O2 N2 C13 118.1(2)
N1 C5 C7 112.7(2)
C4 C5 N1 119.1(2)
C4 C5 C7 128.2(2)
N1 C1 C6 113.6(2)
C2 C1 N1 119.4(2)
C2 C1 C6 127.0(2)
C1 C6 H6A 112(2)
C1 C6 H6B 113(2)
C1 C6 H6C 103.9(18)
H6A C6 H6B 106(3)
H6A C6 H6C 114(3)
H6B C6 H6C 110(3)
C5 C7 H7A 109.5
C5 C7 H7B 109.5
C5 C7 H7C 109.5
H7A C7 H7B 109.5
H7A C7 H7C 109.5
H7B C7 H7C 109.5
C23 C19 C18 122.1(2)
C20 C19 C18 120.0(2)
C20 C19 C23 117.9(2)
C19 C20 H20 120.5
C21 C20 C19 119.0(2)
C21 C20 H20 120.5
N4 C21 C20 123.4(2)
N4 C21 H21 118.3
C20 C21 H21 118.3
C9 C8 C3 119.2(2)
C13 C8 C9 115.3(2)
C13 C8 C3 125.2(2)
C1 C2 C3 120.2(2)
C1 C2 C14 120.0(2)
C14 C2 C3 119.7(2)
O3 C14 C2 111.3(2)
O4 C14 O3 121.6(2)
O4 C14 C2 127.1(2)
O3 C15 H15A 109.5
O3 C15 H15B 109.5
O3 C15 H15C 109.5
H15A C15 H15B 109.5
H15A C15 H15C 109.5
H15B C15 H15C 109.5
C11 C12 H12 120.3
C11 C12 C13 119.4(2)
C13 C12 H12 120.3
C8 C13 N2 122.3(2)
C8 C13 C12 123.3(2)
C12 C13 N2 114.4(2)
C5 C4 C3 120.6(2)
C5 C4 C16 124.8(2)
C16 C4 C3 114.5(2)
O5 C16 O6 121.7(2)
O5 C16 C4 123.5(2)
O6 C16 C4 114.8(2)
O6 C17 H17A 109.5
O6 C17 H17B 109.5
O6 C17 H17C 109.5
H17A C17 H17B 109.5
H17A C17 H17C 109.5
H17B C17 H17C 109.5

loop_
_geom_bond_atom_site_label_1
_geom_bond_atom_site_label_2
_geom_bond_distance
N3 H3A 0.95(3)
N3 C18 1.325(3)
N3 H3B 0.88(4)
N4 C22 1.331(3)
N4 C21 1.335(3)
O7 C18 1.239(3)
C9 H9 0.9500
C9 C10 1.387(4)
C9 C8 1.396(3)
O3 C14 1.341(3)
O3 C15 1.449(3)
O4 C14 1.211(3)
O1 N2 1.232(3)
O2 N2 1.223(3)
N1 H1 0.8800
N1 C5 1.383(3)
N1 C1 1.378(3)
O5 C16 1.214(3)
O6 C16 1.345(3)
O6 C17 1.437(3)
C18 C19 1.498(3)
C23 H23 1.00(3)
C23 C22 1.381(4)
C23 C19 1.393(3)
C22 H22 0.96(3)
C11 H11 0.98(3)
C11 C10 1.384(4)
C11 C12 1.372(4)
C10 H10 0.97(3)
C3 C8 1.543(3)
C3 C2 1.524(3)
C3 C4 1.524(3)
C3 H3 1.05(3)
N2 C13 1.470(3)
C5 C7 1.506(4)
C5 C4 1.353(3)
C1 C6 1.497(3)
C1 C2 1.357(3)
C6 H6A 0.876(13)
C6 H6B 0.869(13)
C6 H6C 1.02(3)
C7 H7A 0.9800
C7 H7B 0.9800
C7 H7C 0.9800
C19 C20 1.388(3)
C20 H20 0.9500
C20 C21 1.383(3)
C21 H21 0.9500
C8 C13 1.394(3)
C2 C14 1.466(3)
C15 H15A 0.9800
C15 H15B 0.9800
C15 H15C 0.9800
C12 H12 0.9500
C12 C13 1.393(3)
C4 C16 1.467(3)
C17 H17A 0.9800
C17 H17B 0.9800
C17 H17C 0.9800

loop_
_geom_torsion_atom_site_label_1
_geom_torsion_atom_site_label_2
_geom_torsion_atom_site_label_3
_geom_torsion_atom_site_label_4
_geom_torsion
N3 C18 C19 C23 -28.2(3)
N3 C18 C19 C20 150.3(2)
O7 C18 C19 C23 152.8(2)
O7 C18 C19 C20 -28.7(3)
C9 C8 C13 N2 175.0(2)
C9 C8 C13 C12 -2.3(3)
O1 N2 C13 C8 -40.5(3)
O1 N2 C13 C12 137.0(2)
O2 N2 C13 C8 141.9(2)
O2 N2 C13 C12 -40.6(3)
N1 C5 C4 C3 8.3(3)
N1 C5 C4 C16 -175.1(2)
N1 C1 C2 C3 -9.3(3)
N1 C1 C2 C14 174.9(2)
C18 C19 C20 C21 -177.4(2)
C23 C19 C20 C21 1.2(3)
C22 N4 C21 C20 -1.4(4)
C22 C23 C19 C18 177.7(2)
C22 C23 C19 C20 -0.8(4)
C11 C12 C13 N2 -174.7(2)
C11 C12 C13 C8 2.8(4)
C10 C9 C8 C3 -173.6(2)
C10 C9 C8 C13 -0.2(3)
C10 C11 C12 C13 -0.8(4)
C3 C8 C13 N2 -12.0(4)
C3 C8 C13 C12 170.7(2)
C3 C2 C14 O3 5.5(3)
C3 C2 C14 O4 -174.5(2)
C3 C4 C16 O5 -8.1(3)
C3 C4 C16 O6 170.85(19)
C5 N1 C1 C6 166.8(2)
C5 N1 C1 C2 -12.4(3)
C5 C4 C16 O5 175.0(2)
C5 C4 C16 O6 -6.0(3)
C1 N1 C5 C7 -166.9(2)
C1 N1 C5 C4 12.9(4)
C1 C2 C14 O3 -178.7(2)
C1 C2 C14 O4 1.3(4)
C6 C1 C2 C3 171.7(2)
C6 C1 C2 C14 -4.1(4)
C7 C5 C4 C3 -172.0(2)
C7 C5 C4 C16 4.6(4)
C19 C23 C22 N4 -0.7(4)
C19 C20 C21 N4 -0.1(4)
C21 N4 C22 C23 1.8(4)
C8 C9 C10 C11 2.1(4)
C8 C3 C2 C1 -95.2(2)
C8 C3 C2 C14 80.6(2)
C8 C3 C4 C5 94.2(3)
C8 C3 C4 C16 -82.8(2)
C2 C3 C8 C9 78.6(3)
C2 C3 C8 C13 -94.2(3)
C2 C3 C4 C5 -26.2(3)
C2 C3 C4 C16 156.8(2)
C15 O3 C14 O4 3.6(4)
C15 O3 C14 C2 -176.4(2)
C12 C11 C10 C9 -1.6(4)
C4 C3 C8 C9 -42.8(3)
C4 C3 C8 C13 144.5(2)
C4 C3 C2 C1 26.6(3)
C4 C3 C2 C14 -157.6(2)
C17 O6 C16 O5 2.7(4)
C17 O6 C16 C4 -176.2(2)

loop_
_twin_individual_id
_twin_individual_mass_fraction_refined
1 1.2(12)
2 -0.2(12)
